data_7248540
loop_
_publ_author_name
'Mamleev, Kamil'
'\<Cejka, Jan'
'Eigner, V\'aclav'
'Krupi\<cka, Martin'
'Dvo\<r\'akov\'a, Hana'
'Lhot\'ak, Pavel'

_publ_section_title
;
 Reactivity of phenoxathiin-based thiacalixarenes towards C-nucleophiles
;
_journal_issue 19
_journal_name_full 'RSC Advances'
_journal_page_first 13463
_journal_page_last 13473
_journal_paper_doi 10.1039/D4RA02524E
_journal_volume 14
_journal_year 2024
_chemical_formula_moiety 'C29 H42 O4 S'
_chemical_formula_sum 'C29 H42 O4 S'
_chemical_formula_weight 486.72
_space_group_IT_number 14
_space_group_name_Hall '-P 2ybc'
_space_group_name_H-M_alt 'P 1 21/c 1'
_symmetry_cell_setting monoclinic
_symmetry_space_group_name_Hall '-P 2ybc'
_symmetry_space_group_name_H-M 'P 1 21/c 1'
_atom_sites_solution_hydrogens difmap
_atom_sites_solution_primary other
_audit_update_record
;
2024-02-29 deposited with the CCDC.	2024-04-16 downloaded from the CCDC.
;
_cell_angle_alpha 90
_cell_angle_beta 101.3066(7)
_cell_angle_gamma 90
_cell_formula_units_Z 4
_cell_length_a 10.46238(7)
_cell_length_b 26.51526(17)
_cell_length_c 9.96612(8)
_cell_measurement_reflns_used 26431
_cell_measurement_temperature 95
_cell_measurement_theta_max 73.07
_cell_measurement_theta_min 4.28
_cell_volume 2711.07(3)
_computing_cell_refinement
; 
 CrysAlisPro (Rigaku Oxford Diffraction, 2017) 
;
_computing_data_collection 'SuperNova, (Oxford Diffraction, 2010)'
_computing_data_reduction
; 
 CrysAlisPro (Rigaku Oxford Diffraction, 2017) 
;
_computing_molecular_graphics 'CAMERON (Watkin et al., 1996)'
_computing_publication_material 'CRYSTALS (Betteridge et al., 2003)'
_computing_structure_refinement 'CRYSTALS (Betteridge et al., 2003)'
_computing_structure_solution 'Superflip (Palatinus & Chapuis, 2007)'
_diffrn_ambient_pressure 101
_diffrn_ambient_temperature 95
_diffrn_measured_fraction_theta_full 0.995
_diffrn_measured_fraction_theta_max 0.987
_diffrn_measurement_device Area
_diffrn_measurement_device_type 'Oxford Diffraction SuperNova'
_diffrn_measurement_method '\f & \w scans'
_diffrn_radiation_monochromator 'focussing mirrors'
_diffrn_radiation_type 'Cu K\a'
_diffrn_radiation_wavelength 1.54184
_diffrn_reflns_av_R_equivalents 0.021
_diffrn_reflns_av_unetI/netI 0.027
_diffrn_reflns_limit_h_max 12
_diffrn_reflns_limit_h_min -12
_diffrn_reflns_limit_k_max 32
_diffrn_reflns_limit_k_min -32
_diffrn_reflns_limit_l_max 12
_diffrn_reflns_limit_l_min -10
_diffrn_reflns_number 43548
_diffrn_reflns_theta_full 68.806
_diffrn_reflns_theta_max 73.198
_diffrn_reflns_theta_min 3.334
_diffrn_standards_number 0
_exptl_absorpt_coefficient_mu 1.301
_exptl_absorpt_correction_T_max 0.95
_exptl_absorpt_correction_T_min 0.75
_exptl_absorpt_correction_type analytical
_exptl_absorpt_process_details
; 
 Analytical Absorption (De Meulenaer & Tompa, 1965) 
;
_exptl_crystal_colour colorless
_exptl_crystal_density_diffrn 1.192
_exptl_crystal_density_meas ?
_exptl_crystal_density_method 'not measured'
_exptl_crystal_description needle
_exptl_crystal_F_000 1056
_exptl_crystal_size_max 0.421
_exptl_crystal_size_mid 0.055
_exptl_crystal_size_min 0.041
_refine_diff_density_max 0.32
_refine_diff_density_min -0.35
_refine_ls_extinction_method None
_refine_ls_goodness_of_fit_ref 0.9837
_refine_ls_hydrogen_treatment constr
_refine_ls_matrix_type full
_refine_ls_number_parameters 307
_refine_ls_number_reflns 5369
_refine_ls_number_restraints 0
_refine_ls_R_factor_all 0.0333
_refine_ls_R_factor_gt 0.0319
_refine_ls_shift/su_max 0.0036279
_refine_ls_shift/su_mean 0.0001435
_refine_ls_structure_factor_coef Fsqd
_refine_ls_weighting_details
;
 Method= Modified Sheldrick 
 w=1/[\s^2^(F^2^) + ( 0.05P)^2^ + 1.14P] 
 ,where P=(max(Fo^2^,0) + 2Fc^2^)/3 
;
_refine_ls_weighting_scheme calc
_refine_ls_wR_factor_all 0.0869
_refine_ls_wR_factor_gt 0.0854
_refine_ls_wR_factor_ref 0.0869
_reflns_limit_h_max 12
_reflns_limit_h_min -12
_reflns_limit_k_max 32
_reflns_limit_k_min 0
_reflns_limit_l_max 12
_reflns_limit_l_min 0
_reflns_number_gt 5083
_reflns_number_total 5369
_reflns_threshold_expression I>2.0\s(I)
_oxford_diffrn_Wilson_B_factor 1.69
_oxford_diffrn_Wilson_scale 0.04
_oxford_refine_ls_r_factor_ref 0.0333
_oxford_refine_ls_scale 5.29(7)
_oxford_reflns_number_all 5369
_cod_data_source_file d4ra02524e2.cif
_cod_data_source_block 10c_KM178
_cod_depositor_comments
;
The following automatic conversions were performed:

data item '_exptl_crystal_density_meas' value 'not measured' was
changed to '?' -- the value is perceived as not measured.

Automatic conversion script
Id: cif_fix_values 8170 2020-07-09 18:12:32Z antanas 
;
_cod_original_sg_symbol_Hall '-P 2ybc '
_cod_original_sg_symbol_H-M 'P 21/c '
_cod_database_code 7248540
_oxford_refine_reflns_threshold_expression I>-3.0\s(I)
_oxford_refine_ls_r_factor_all 0.0333
_oxford_refine_ls_wr_factor_all 0.0869

loop_
_symmetry_equiv_pos_as_xyz
x,y,z
-x,-y,-z
x,-y+1/2,z+1/2
-x,y+1/2,-z+1/2

loop_
_atom_site_label
_atom_site_type_symbol
_atom_site_fract_x
_atom_site_fract_y
_atom_site_fract_z
_atom_site_U_iso_or_equiv
_atom_site_occupancy
_atom_site_adp_type
_atom_site_refinement_flags_posn
_atom_site_refinement_flags_adp
_atom_site_refinement_flags_occupancy
_atom_site_disorder_assembly
_atom_site_disorder_group
_atom_site_attached_hydrogens
C1 C 0.88663(11) 0.62568(4) 0.91430(11) 0.0187 1.0000 Uani . . . . . .
O2 O 0.94244(8) 0.66182(3) 0.84407(8) 0.0219 1.0000 Uani . . . . . .
C3 C 1.02653(11) 0.69664(4) 0.91595(11) 0.0191 1.0000 Uani . . . . . .
C4 C 1.02010(11) 0.74611(4) 0.86738(11) 0.0206 1.0000 Uani . . . . . .
C5 C 1.10771(11) 0.78032(4) 0.94077(12) 0.0214 1.0000 Uani . . . . . .
C6 C 1.19773(11) 0.76781(4) 1.06045(11) 0.0195 1.0000 Uani . . . . . .
C7 C 1.19941(11) 0.71826(4) 1.10638(11) 0.0193 1.0000 Uani . . . . . .
C8 C 1.11440(11) 0.68291(4) 1.03207(11) 0.0183 1.0000 Uani . . . . . .
S9 S 1.11781(3) 0.619672(9) 1.08367(3) 0.0179 1.0000 Uani . . . . . .
C10 C 0.94929(10) 0.60302(4) 1.03716(11) 0.0176 1.0000 Uani . . . . . .
C11 C 0.87938(11) 0.56719(4) 1.10241(11) 0.0183 1.0000 Uani . . . . . .
C12 C 0.75076(11) 0.55834(4) 1.03740(11) 0.0204 1.0000 Uani . . . . . .
C13 C 0.68843(11) 0.58056(4) 0.91525(12) 0.0206 1.0000 Uani . . . . . .
C14 C 0.75899(11) 0.61385(4) 0.85131(11) 0.0195 1.0000 Uani . . . . . .
C15 C 0.91906(12) 0.76215(5) 0.74523(12) 0.0247 1.0000 Uani . . . . . .
C16 C 0.79418(12) 0.78203(5) 0.78317(13) 0.0287 1.0000 Uani . . . . . .
C17 C 0.69497(13) 0.79979(5) 0.65849(15) 0.0347 1.0000 Uani . . . . . .
C18 C 0.58561(14) 0.83132(6) 0.69477(18) 0.0455 1.0000 Uani . . . . . .
C19 C 1.29137(12) 0.80831(4) 1.13277(12) 0.0219 1.0000 Uani . . . . . .
C20 C 1.36590(14) 0.79015(5) 1.27204(13) 0.0314 1.0000 Uani . . . . . .
C21 C 1.38915(13) 0.82127(5) 1.04122(13) 0.0304 1.0000 Uani . . . . . .
C22 C 1.21528(13) 0.85599(5) 1.15521(14) 0.0297 1.0000 Uani . . . . . .
O23 O 1.16637(8) 0.61940(3) 1.22910(8) 0.0234 1.0000 Uani . . . . . .
O24 O 1.18612(8) 0.59024(3) 0.99907(9) 0.0253 1.0000 Uani . . . . . .
C25 C 0.93205(11) 0.53859(4) 1.23711(11) 0.0205 1.0000 Uani . . . . . .
C26 C 1.05832(12) 0.51000(4) 1.23004(13) 0.0253 1.0000 Uani . . . . . .
C27 C 0.95002(12) 0.57583(5) 1.35789(12) 0.0259 1.0000 Uani . . . . . .
C28 C 0.83451(13) 0.49856(5) 1.26669(13) 0.0279 1.0000 Uani . . . . . .
C29 C 0.54715(11) 0.56975(5) 0.85443(12) 0.0246 1.0000 Uani . . . . . .
C30 C 0.52942(11) 0.53294(5) 0.73387(12) 0.0255 1.0000 Uani . . . . . .
C31 C 0.56553(12) 0.47884(5) 0.77529(12) 0.0266 1.0000 Uani . . . . . .
C32 C 0.55567(14) 0.44382(6) 0.65294(14) 0.0371 1.0000 Uani . . . . . .
O33 O 0.69913(8) 0.63845(3) 0.73391(8) 0.0240 1.0000 Uani . . . . . .
C34 C 0.74987(13) 0.62697(5) 0.61303(12) 0.0288 1.0000 Uani . . . . . .
H51 H 1.1064 0.8148 0.9056 0.0231 1.0000 Uiso R . . . . .
H71 H 1.2586 0.7082 1.1864 0.0208 1.0000 Uiso R . . . . .
H121 H 0.6992 0.5344 1.0813 0.0225 1.0000 Uiso R . . . . .
H152 H 0.9567 0.7890 0.6965 0.0285 1.0000 Uiso R . . . . .
H151 H 0.9026 0.7330 0.6866 0.0303 1.0000 Uiso R . . . . .
H161 H 0.8207 0.8107 0.8449 0.0335 1.0000 Uiso R . . . . .
H162 H 0.7594 0.7556 0.8364 0.0330 1.0000 Uiso R . . . . .
H171 H 0.7413 0.8190 0.5984 0.0382 1.0000 Uiso R . . . . .
H172 H 0.6633 0.7712 0.6037 0.0370 1.0000 Uiso R . . . . .
H181 H 0.5218 0.8399 0.6097 0.0661 1.0000 Uiso R . . . . .
H182 H 0.6229 0.8631 0.7413 0.0664 1.0000 Uiso R . . . . .
H183 H 0.5451 0.8118 0.7594 0.0670 1.0000 Uiso R . . . . .
H202 H 1.4208 0.8162 1.3203 0.0447 1.0000 Uiso R . . . . .
H203 H 1.3060 0.7809 1.3325 0.0447 1.0000 Uiso R . . . . .
H201 H 1.4228 0.7601 1.2652 0.0437 1.0000 Uiso R . . . . .
H211 H 1.4484 0.8484 1.0820 0.0439 1.0000 Uiso R . . . . .
H213 H 1.3429 0.8323 0.9558 0.0421 1.0000 Uiso R . . . . .
H212 H 1.4409 0.7919 1.0225 0.0428 1.0000 Uiso R . . . . .
H222 H 1.2763 0.8800 1.2068 0.0395 1.0000 Uiso R . . . . .
H221 H 1.1800 0.8713 1.0657 0.0423 1.0000 Uiso R . . . . .
H223 H 1.1447 0.8471 1.2029 0.0412 1.0000 Uiso R . . . . .
H261 H 1.0817 0.4898 1.3101 0.0354 1.0000 Uiso R . . . . .
H263 H 1.1331 0.5287 1.2124 0.0343 1.0000 Uiso R . . . . .
H262 H 1.0445 0.4857 1.1571 0.0326 1.0000 Uiso R . . . . .
H272 H 0.9814 0.5586 1.4435 0.0364 1.0000 Uiso R . . . . .
H271 H 1.0190 0.6018 1.3536 0.0365 1.0000 Uiso R . . . . .
H273 H 0.8663 0.5928 1.3608 0.0365 1.0000 Uiso R . . . . .
H283 H 0.8725 0.4802 1.3510 0.0372 1.0000 Uiso R . . . . .
H281 H 0.7518 0.5134 1.2845 0.0390 1.0000 Uiso R . . . . .
H282 H 0.8128 0.4732 1.1921 0.0402 1.0000 Uiso R . . . . .
H291 H 0.5081 0.6025 0.8261 0.0274 1.0000 Uiso R . . . . .
H292 H 0.5037 0.5560 0.9267 0.0253 1.0000 Uiso R . . . . .
H302 H 0.5838 0.5436 0.6677 0.0283 1.0000 Uiso R . . . . .
H301 H 0.4370 0.5350 0.6898 0.0281 1.0000 Uiso R . . . . .
H312 H 0.6545 0.4766 0.8303 0.0312 1.0000 Uiso R . . . . .
H311 H 0.5046 0.4663 0.8327 0.0311 1.0000 Uiso R . . . . .
H321 H 0.5810 0.4086 0.6844 0.0529 1.0000 Uiso R . . . . .
H323 H 0.6143 0.4570 0.5930 0.0520 1.0000 Uiso R . . . . .
H322 H 0.4655 0.4437 0.6045 0.0522 1.0000 Uiso R . . . . .
H342 H 0.6914 0.6405 0.5356 0.0427 1.0000 Uiso R . . . . .
H341 H 0.8340 0.6413 0.6171 0.0402 1.0000 Uiso R . . . . .
H343 H 0.7602 0.5902 0.6055 0.0403 1.0000 Uiso R . . . . .

loop_
_atom_site_aniso_label
_atom_site_aniso_U_11
_atom_site_aniso_U_22
_atom_site_aniso_U_33
_atom_site_aniso_U_23
_atom_site_aniso_U_13
_atom_site_aniso_U_12
C1 0.0233(6) 0.0169(5) 0.0158(5) -0.0003(4) 0.0041(4) -0.0023(4)
O2 0.0267(4) 0.0221(4) 0.0150(4) 0.0021(3) -0.0004(3) -0.0077(3)
C3 0.0209(5) 0.0195(5) 0.0162(5) -0.0007(4) 0.0023(4) -0.0033(4)
C4 0.0234(5) 0.0214(5) 0.0168(5) 0.0033(4) 0.0033(4) 0.0000(4)
C5 0.0264(6) 0.0178(5) 0.0199(5) 0.0034(4) 0.0040(4) -0.0007(4)
C6 0.0233(5) 0.0171(5) 0.0181(5) -0.0002(4) 0.0038(4) -0.0020(4)
C7 0.0214(5) 0.0186(5) 0.0168(5) 0.0008(4) 0.0012(4) -0.0008(4)
C8 0.0216(5) 0.0161(5) 0.0172(5) 0.0012(4) 0.0034(4) -0.0011(4)
S9 0.01998(14) 0.01449(13) 0.01755(15) 0.00119(9) -0.00025(10) -0.00108(9)
C10 0.0207(5) 0.0151(5) 0.0160(5) -0.0021(4) 0.0011(4) -0.0008(4)
C11 0.0236(5) 0.0154(5) 0.0154(5) -0.0013(4) 0.0030(4) 0.0003(4)
C12 0.0222(5) 0.0199(5) 0.0193(5) -0.0004(4) 0.0046(4) -0.0019(4)
C13 0.0208(5) 0.0212(5) 0.0192(5) -0.0022(4) 0.0026(4) 0.0002(4)
C14 0.0224(5) 0.0198(5) 0.0153(5) -0.0005(4) 0.0010(4) 0.0013(4)
C15 0.0277(6) 0.0249(6) 0.0197(6) 0.0062(4) 0.0005(5) -0.0003(5)
C16 0.0261(6) 0.0313(7) 0.0271(6) 0.0035(5) 0.0015(5) -0.0011(5)
C17 0.0290(7) 0.0369(7) 0.0354(7) 0.0088(6) -0.0010(5) -0.0003(6)
C18 0.0301(7) 0.0492(9) 0.0558(10) 0.0143(8) 0.0047(7) 0.0046(6)
C19 0.0268(6) 0.0167(5) 0.0208(6) 0.0011(4) 0.0010(4) -0.0037(4)
C20 0.0410(7) 0.0220(6) 0.0254(6) 0.0023(5) -0.0078(5) -0.0100(5)
C21 0.0307(6) 0.0316(7) 0.0289(6) -0.0028(5) 0.0060(5) -0.0105(5)
C22 0.0338(7) 0.0209(6) 0.0325(7) -0.0048(5) 0.0017(5) -0.0009(5)
O23 0.0268(4) 0.0198(4) 0.0198(4) 0.0035(3) -0.0050(3) -0.0043(3)
O24 0.0255(4) 0.0206(4) 0.0304(5) -0.0015(3) 0.0066(3) 0.0012(3)
C25 0.0252(6) 0.0181(5) 0.0169(5) 0.0022(4) 0.0015(4) -0.0022(4)
C26 0.0298(6) 0.0185(5) 0.0264(6) 0.0040(4) 0.0022(5) 0.0025(5)
C27 0.0335(6) 0.0264(6) 0.0169(6) -0.0006(5) 0.0027(5) -0.0014(5)
C28 0.0320(6) 0.0267(6) 0.0234(6) 0.0069(5) 0.0011(5) -0.0074(5)
C29 0.0189(5) 0.0278(6) 0.0258(6) 0.0026(5) 0.0018(5) -0.0002(4)
C30 0.0212(5) 0.0315(6) 0.0217(6) 0.0038(5) -0.0013(4) -0.0051(5)
C31 0.0231(6) 0.0314(6) 0.0237(6) 0.0010(5) 0.0009(5) -0.0009(5)
C32 0.0365(7) 0.0392(8) 0.0323(7) -0.0068(6) -0.0013(6) -0.0009(6)
O33 0.0247(4) 0.0284(4) 0.0171(4) 0.0040(3) -0.0002(3) 0.0010(3)
C34 0.0286(6) 0.0407(7) 0.0160(6) 0.0018(5) 0.0014(5) -0.0058(5)

loop_
_atom_type_symbol
_atom_type_scat_dispersion_real
_atom_type_scat_dispersion_imag
_atom_type_scat_Cromer_Mann_a1
_atom_type_scat_Cromer_Mann_b1
_atom_type_scat_Cromer_Mann_a2
_atom_type_scat_Cromer_Mann_b2
_atom_type_scat_Cromer_Mann_a3
_atom_type_scat_Cromer_Mann_b3
_atom_type_scat_Cromer_Mann_a4
_atom_type_scat_Cromer_Mann_b4
_atom_type_scat_Cromer_Mann_c
_atom_type_scat_source
C 0.0181 0.0091 2.3100 20.8439 1.0200 10.2075 1.5886 0.5687 0.8650 51.6512 0.2156 'International Tables Vol C 4.2.6.8 and 6.1.1.4'
H 0.0000 0.0000 0.4930 10.5109 0.3229 26.1257 0.1402 3.1424 0.0408 57.7998 0.0030 'International Tables Vol C 4.2.6.8 and 6.1.1.4'
O 0.0492 0.0322 3.0485 13.2771 2.2868 5.7011 1.5463 0.3239 0.8670 32.9089 0.2508 'International Tables Vol C 4.2.6.8 and 6.1.1.4'
S 0.3331 0.5567 6.9053 1.4679 5.2034 22.2151 1.4379 0.2536 1.5863 56.1720 0.8669 'International Tables Vol C 4.2.6.8 and 6.1.1.4'

loop_
_geom_angle_atom_site_label_1
_geom_angle_site_symmetry_1
_geom_angle_atom_site_label_2
_geom_angle_site_symmetry_2
_geom_angle_atom_site_label_3
_geom_angle_site_symmetry_3
_geom_angle
_geom_angle_publ_flag
O2 . C1 . C10 . 124.50(10) yes
O2 . C1 . C14 . 112.97(9) yes
C10 . C1 . C14 . 122.53(10) yes
C1 . O2 . C3 . 119.49(8) yes
O2 . C3 . C4 . 117.90(10) yes
O2 . C3 . C8 . 120.88(10) yes
C4 . C3 . C8 . 121.23(10) yes
C3 . C4 . C5 . 116.66(10) yes
C3 . C4 . C15 . 121.57(10) yes
C5 . C4 . C15 . 121.72(10) yes
C4 . C5 . C6 . 123.69(10) yes
C4 . C5 . H51 . 117.3 no
C6 . C5 . H51 . 119.0 no
C5 . C6 . C7 . 117.71(10) yes
C5 . C6 . C19 . 119.53(10) yes
C7 . C6 . C19 . 122.74(10) yes
C6 . C7 . C8 . 119.53(10) yes
C6 . C7 . H71 . 120.5 no
C8 . C7 . H71 . 120.0 no
C7 . C8 . C3 . 121.15(10) yes
C7 . C8 . S9 . 120.74(8) yes
C3 . C8 . S9 . 118.10(8) yes
C8 . S9 . C10 . 101.41(5) yes
C8 . S9 . O23 . 106.46(5) yes
C10 . S9 . O23 . 113.29(5) yes
C8 . S9 . O24 . 109.34(5) yes
C10 . S9 . O24 . 106.99(5) yes
O23 . S9 . O24 . 118.04(5) yes
S9 . C10 . C1 . 112.83(8) yes
S9 . C10 . C11 . 127.74(8) yes
C1 . C10 . C11 . 119.15(10) yes
C10 . C11 . C12 . 115.68(10) yes
C10 . C11 . C25 . 126.40(10) yes
C12 . C11 . C25 . 117.91(10) yes
C11 . C12 . C13 . 125.34(10) yes
C11 . C12 . H121 . 117.6 no
C13 . C12 . H121 . 117.1 no
C12 . C13 . C14 . 118.12(10) yes
C12 . C13 . C29 . 121.57(10) yes
C14 . C13 . C29 . 120.30(10) yes
C1 . C14 . C13 . 119.09(10) yes
C1 . C14 . O33 . 120.73(10) yes
C13 . C14 . O33 . 119.89(10) yes
C4 . C15 . C16 . 113.37(10) yes
C4 . C15 . H152 . 108.5 no
C16 . C15 . H152 . 108.5 no
C4 . C15 . H151 . 106.1 no
C16 . C15 . H151 . 111.6 no
H152 . C15 . H151 . 108.8 no
C15 . C16 . C17 . 112.54(11) yes
C15 . C16 . H161 . 105.8 no
C17 . C16 . H161 . 109.5 no
C15 . C16 . H162 . 108.2 no
C17 . C16 . H162 . 113.0 no
H161 . C16 . H162 . 107.4 no
C16 . C17 . C18 . 113.55(12) yes
C16 . C17 . H171 . 108.5 no
C18 . C17 . H171 . 110.1 no
C16 . C17 . H172 . 108.9 no
C18 . C17 . H172 . 112.4 no
H171 . C17 . H172 . 102.8 no
C17 . C18 . H181 . 109.5 no
C17 . C18 . H182 . 109.3 no
H181 . C18 . H182 . 109.7 no
C17 . C18 . H183 . 108.0 no
H181 . C18 . H183 . 111.9 no
H182 . C18 . H183 . 108.5 no
C6 . C19 . C20 . 111.76(9) yes
C6 . C19 . C21 . 108.39(9) yes
C20 . C19 . C21 . 109.18(10) yes
C6 . C19 . C22 . 110.08(10) yes
C20 . C19 . C22 . 108.29(10) yes
C21 . C19 . C22 . 109.09(10) yes
C19 . C20 . H202 . 112.0 no
C19 . C20 . H203 . 111.2 no
H202 . C20 . H203 . 105.2 no
C19 . C20 . H201 . 113.0 no
H202 . C20 . H201 . 107.4 no
H203 . C20 . H201 . 107.6 no
C19 . C21 . H211 . 110.9 no
C19 . C21 . H213 . 108.8 no
H211 . C21 . H213 . 108.6 no
C19 . C21 . H212 . 112.9 no
H211 . C21 . H212 . 109.3 no
H213 . C21 . H212 . 106.1 no
C19 . C22 . H222 . 108.1 no
C19 . C22 . H221 . 108.8 no
H222 . C22 . H221 . 107.4 no
C19 . C22 . H223 . 109.4 no
H222 . C22 . H223 . 112.3 no
H221 . C22 . H223 . 110.8 no
C11 . C25 . C26 . 111.43(9) yes
C11 . C25 . C27 . 109.41(9) yes
C26 . C25 . C27 . 112.21(10) yes
C11 . C25 . C28 . 111.56(9) yes
C26 . C25 . C28 . 106.05(9) yes
C27 . C25 . C28 . 106.04(10) yes
C25 . C26 . H261 . 108.8 no
C25 . C26 . H263 . 119.2 no
H261 . C26 . H263 . 110.8 no
C25 . C26 . H262 . 111.2 no
H261 . C26 . H262 . 103.4 no
H263 . C26 . H262 . 102.3 no
C25 . C27 . H272 . 110.9 no
C25 . C27 . H271 . 112.7 no
H272 . C27 . H271 . 103.8 no
C25 . C27 . H273 . 110.0 no
H272 . C27 . H273 . 109.7 no
H271 . C27 . H273 . 109.7 no
C25 . C28 . H283 . 109.4 no
C25 . C28 . H281 . 113.2 no
H283 . C28 . H281 . 105.2 no
C25 . C28 . H282 . 112.7 no
H283 . C28 . H282 . 107.3 no
H281 . C28 . H282 . 108.6 no
C13 . C29 . C30 . 113.22(10) yes
C13 . C29 . H291 . 105.5 no
C30 . C29 . H291 . 111.1 no
C13 . C29 . H292 . 109.2 no
C30 . C29 . H292 . 109.5 no
H291 . C29 . H292 . 108.1 no
C29 . C30 . C31 . 113.78(10) yes
C29 . C30 . H302 . 110.0 no
C31 . C30 . H302 . 107.8 no
C29 . C30 . H301 . 105.9 no
C31 . C30 . H301 . 110.1 no
H302 . C30 . H301 . 109.3 no
C30 . C31 . C32 . 112.62(11) yes
C30 . C31 . H312 . 111.5 no
C32 . C31 . H312 . 108.5 no
C30 . C31 . H311 . 108.5 no
C32 . C31 . H311 . 107.9 no
H312 . C31 . H311 . 107.6 no
C31 . C32 . H321 . 110.2 no
C31 . C32 . H323 . 108.3 no
H321 . C32 . H323 . 110.9 no
C31 . C32 . H322 . 107.9 no
H321 . C32 . H322 . 108.8 no
H323 . C32 . H322 . 110.7 no
C14 . O33 . C34 . 115.42(9) yes
O33 . C34 . H342 . 108.3 no
O33 . C34 . H341 . 111.6 no
H342 . C34 . H341 . 109.0 no
O33 . C34 . H343 . 109.7 no
H342 . C34 . H343 . 111.8 no
H341 . C34 . H343 . 106.5 no

loop_
_geom_bond_atom_site_label_1
_geom_bond_site_symmetry_1
_geom_bond_atom_site_label_2
_geom_bond_site_symmetry_2
_geom_bond_distance
_geom_bond_publ_flag
C1 . O2 . 1.3819(13) yes
C1 . C10 . 1.4055(15) yes
C1 . C14 . 1.3953(16) yes
O2 . C3 . 1.3756(13) yes
C3 . C4 . 1.3953(16) yes
C3 . C8 . 1.3783(15) yes
C4 . C5 . 1.3910(16) yes
C4 . C15 . 1.5086(15) yes
C5 . C6 . 1.4069(16) yes
C5 . H51 . 0.978 no
C6 . C7 . 1.3904(15) yes
C6 . C19 . 1.5346(15) yes
C7 . C8 . 1.3998(15) yes
C7 . H71 . 0.948 no
C8 . S9 . 1.7522(11) yes
S9 . C10 . 1.7883(11) yes
S9 . O23 . 1.4388(8) yes
S9 . O24 . 1.4377(9) yes
C10 . C11 . 1.4307(15) yes
C11 . C12 . 1.3942(16) yes
C11 . C25 . 1.5462(15) yes
C12 . C13 . 1.3938(16) yes
C12 . H121 . 0.988 no
C13 . C14 . 1.3838(16) yes
C13 . C29 . 1.5110(15) yes
C14 . O33 . 1.3782(13) yes
C15 . C16 . 1.5237(18) yes
C15 . H152 . 0.985 no
C15 . H151 . 0.965 no
C16 . C17 . 1.5288(17) yes
C16 . H161 . 0.983 no
C16 . H162 . 0.990 no
C17 . C18 . 1.517(2) yes
C17 . H171 . 0.984 no
C17 . H172 . 0.956 no
C18 . H181 . 0.997 no
C18 . H182 . 1.004 no
C18 . H183 . 0.985 no
C19 . C20 . 1.5303(16) yes
C19 . C21 . 1.5373(17) yes
C19 . C22 . 1.5337(17) yes
C20 . H202 . 0.964 no
C20 . H203 . 0.982 no
C20 . H201 . 1.004 no
C21 . H211 . 0.984 no
C21 . H213 . 0.939 no
C21 . H212 . 0.988 no
C22 . H222 . 0.975 no
C22 . H221 . 0.985 no
C22 . H223 . 0.982 no
C25 . C26 . 1.5367(16) yes
C25 . C27 . 1.5396(16) yes
C25 . C28 . 1.5404(16) yes
C26 . H261 . 0.953 no
C26 . H263 . 0.971 no
C26 . H262 . 0.961 no
C27 . H272 . 0.966 no
C27 . H271 . 1.005 no
C27 . H273 . 0.990 no
C28 . H283 . 0.985 no
C28 . H281 . 0.997 no
C28 . H282 . 0.996 no
C29 . C30 . 1.5306(17) yes
C29 . H291 . 0.977 no
C29 . H292 . 0.994 no
C30 . C31 . 1.5199(17) yes
C30 . H302 . 0.993 no
C30 . H301 . 0.982 no
C31 . C32 . 1.5200(18) yes
C31 . H312 . 0.985 no
C31 . H311 . 0.993 no
C32 . H321 . 1.005 no
C32 . H323 . 0.999 no
C32 . H322 . 0.972 no
O33 . C34 . 1.4410(15) yes
C34 . H342 . 0.955 no
C34 . H341 . 0.952 no
C34 . H343 . 0.985 no

loop_
_geom_hbond_atom_site_label_D
_geom_hbond_site_symmetry_D
_geom_hbond_atom_site_label_H
_geom_hbond_site_symmetry_H
_geom_hbond_atom_site_label_A
_geom_hbond_site_symmetry_A
_geom_hbond_angle_DHA
_geom_hbond_distance_DH
_geom_hbond_distance_HA
_geom_hbond_distance_DA
_geom_hbond_publ_flag
C26 . H263 . O23 . 127 0.97 2.43 3.1139(17) yes
C27 . H271 . O23 . 139 1.01 2.21 3.0405(17) yes
C28 . H282 . O24 2_767 167 1.00 2.54 3.5186(17) yes
